data_7009380
loop_
_publ_author_name
'Schneider, Alexandra'
'Freisinger, Eva'
'Beck, Bettina'
'Lippert, Bernhard'

_publ_section_title
;
 Ready formation of water-stable PtII-(\m-NH2)-PdII species through
 combination of trans-[(NH3)2PtIIL2] (L = N,N'-heterocycle) and [enPd(H2O)2]2+
;
_journal_issue 6
_journal_name_full 'Journal of the Chemical Society, Dalton Transactions'
_journal_page_first 837
_journal_paper_doi 10.1039/b000456l
_journal_year 2000
_chemical_formula_sum 'C14 H39.2 Br2 N12 O10.6 Pd3 Pt'
_chemical_formula_weight 1219.48
_chemical_name_systematic ?
_space_group_IT_number 2
_symmetry_cell_setting triclinic
_symmetry_space_group_name_Hall '-P 1'
_symmetry_space_group_name_H-M 'P -1'
_atom_sites_solution_hydrogens geom
_atom_sites_solution_primary patterson
_atom_sites_solution_secondary difmap
_audit_creation_method SHELXL
_cell_angle_alpha 111.96(3)
_cell_angle_beta 105.48(3)
_cell_angle_gamma 100.62(3)
_cell_formula_units_Z 2
_cell_length_a 11.641(2)
_cell_length_b 11.757(2)
_cell_length_c 14.136(3)
_cell_measurement_reflns_used 4217
_cell_measurement_temperature 293(2)
_cell_measurement_theta_max 23.28
_cell_measurement_theta_min 1.67
_cell_volume 1639.6(9)
_computing_cell_refinement 'DENZO, SCALEPACK (Otwinowski, Minor, 1997)'
_computing_data_collection 'KappaCCD (Nonius BV, Netherlands)'
_computing_data_reduction 'DENZO, SCALEPACK (Otwinowski, Minor, 1997)'
_computing_molecular_graphics 'Siemens SHELXTL-PLUS(VMS)'
_computing_publication_material SHELXL-93
_computing_structure_refinement 'SHELXL-93 (Sheldrick, 1993)'
_computing_structure_solution 'SHELXS-86 (Sheldrick, 1990)'
_diffrn_ambient_temperature 293(2)
_diffrn_detector_area_resol_mean '19 vertical, 18 horizontal'
_diffrn_measurement_device Enraf-Nonius-KappaCCD
_diffrn_measurement_method
;
360 frames via \w-rotation (\D\w\=1\%) and two times 80s per frame
;
_diffrn_radiation_monochromator graphite
_diffrn_radiation_source 'fine-focus sealed tube'
_diffrn_radiation_type MoK\a
_diffrn_radiation_wavelength 0.71069
_diffrn_reflns_av_R_equivalents 0.047
_diffrn_reflns_av_sigmaI/netI 0.0799
_diffrn_reflns_limit_h_max 12
_diffrn_reflns_limit_h_min 0
_diffrn_reflns_limit_k_max 12
_diffrn_reflns_limit_k_min -13
_diffrn_reflns_limit_l_max 14
_diffrn_reflns_limit_l_min -15
_diffrn_reflns_number 4217
_diffrn_reflns_theta_max 23.28
_diffrn_reflns_theta_min 1.67
_exptl_absorpt_coefficient_mu 8.374
_exptl_absorpt_correction_T_max 0.4090
_exptl_absorpt_correction_T_min 0.1431
_exptl_absorpt_correction_type SCALEPACK
_exptl_crystal_colour brown
_exptl_crystal_density_diffrn 2.470
_exptl_crystal_description stick
_exptl_crystal_F_000 1156
_exptl_crystal_size_max 0.38
_exptl_crystal_size_mid 0.13
_exptl_crystal_size_min 0.13
_refine_diff_density_max 1.600
_refine_diff_density_min -0.756
_refine_diff_density_rms 0.148
_refine_ls_extinction_coef 0.00005(10)
_refine_ls_extinction_expression Fc^*^=kFc[1+0.001xFc^2^\l^3^/sin(2\q)]^-1/4^
_refine_ls_extinction_method SHELXL
_refine_ls_goodness_of_fit_all 0.973
_refine_ls_goodness_of_fit_obs 1.098
_refine_ls_hydrogen_treatment
;
 refU, except H11a to H11d roref, H2 and H2' refall
;
_refine_ls_matrix_type full
_refine_ls_number_parameters 402
_refine_ls_number_reflns 4211
_refine_ls_number_restraints 15
_refine_ls_restrained_S_all 1.081
_refine_ls_restrained_S_obs 1.096
_refine_ls_R_factor_all 0.0791
_refine_ls_R_factor_obs 0.0412
_refine_ls_shift/esd_max 0.062
_refine_ls_shift/esd_mean 0.006
_refine_ls_structure_factor_coef Fsqd
_refine_ls_weighting_details 'w=1/[\s^2^(Fo^2^)+(0.0424P)^2^+0.0000P] where P=(Fo^2^+2Fc^2^)/3'
_refine_ls_weighting_scheme calc
_refine_ls_wR_factor_all 0.1024
_refine_ls_wR_factor_obs 0.0835
_reflns_number_observed 2844
_reflns_number_total 4217
_reflns_observed_criterion >2sigma(I)
_cod_data_source_file b000456l.txt
_cod_data_source_block 4c
_cod_depositor_comments
;
The following automatic conversions were performed:

'_refine_ls_weighting_scheme' value 'calc
w=1/[\s^2^(Fo^2^)+(0.0424P)^2^+0.0000P] where P=(Fo^2^+2Fc^2^)/3' was
changed to 'calc'. New tag '_refine_ls_weighting_details' was
created. The value of the new tag was set to
'w=1/[\s^2^(Fo^2^)+(0.0424P)^2^+0.0000P] where P=(Fo^2^+2Fc^2^)/3'.

Automatic conversion script
Id: cif_fix_values 3143 2015-03-26 13:38:13Z robertas 
;
_cod_original_cell_volume 1639.6(5)
_cod_original_sg_symbol_H-M P-1
_cod_original_formula_sum 'C14 H39.20 Br2 N12 O10.60 Pd3 Pt'
_cod_database_code 7009380

loop_
_symmetry_equiv_pos_as_xyz
'x, y, z'
'-x, -y, -z'

loop_
_atom_site_aniso_label
_atom_site_aniso_U_11
_atom_site_aniso_U_22
_atom_site_aniso_U_33
_atom_site_aniso_U_23
_atom_site_aniso_U_13
_atom_site_aniso_U_12
Pt1 0.0335(3) 0.0424(3) 0.0385(3) 0.0181(3) 0.0122(2) 0.0139(2)
Pd1 0.0339(5) 0.0429(6) 0.0360(6) 0.0171(5) 0.0113(4) 0.0112(5)
Pd2 0.0443(6) 0.0433(6) 0.0415(6) 0.0138(5) 0.0178(5) 0.0150(5)
Pd3 0.0438(6) 0.0468(7) 0.0456(7) 0.0181(5) 0.0208(5) 0.0168(5)
Br1 0.0473(8) 0.0613(10) 0.0511(9) 0.0271(8) 0.0114(7) 0.0020(7)
Br2 0.0567(9) 0.0550(9) 0.0598(10) 0.0215(8) 0.0275(8) 0.0113(7)
N11 0.051(6) 0.033(6) 0.054(7) 0.019(6) 0.028(6) 0.007(5)
N11' 0.036(6) 0.054(7) 0.051(7) 0.029(6) 0.018(5) 0.023(5)
N21 0.068(8) 0.053(8) 0.065(9) 0.028(7) 0.019(7) 0.016(7)
N22 0.060(7) 0.053(8) 0.049(7) 0.013(6) 0.024(6) 0.018(6)
C21 0.116(15) 0.074(13) 0.070(14) -0.006(11) 0.010(12) 0.000(12)
C22 0.165(19) 0.072(14) 0.081(14) -0.035(11) 0.088(14) -0.028(13)
N31 0.071(8) 0.063(8) 0.061(8) 0.008(7) 0.039(7) 0.019(7)
N32 0.058(7) 0.113(11) 0.073(9) 0.052(9) 0.036(7) 0.029(7)
C31 0.093(13) 0.073(12) 0.055(11) -0.010(9) 0.029(10) -0.003(10)
C32 0.080(12) 0.098(13) 0.053(11) 0.017(10) 0.028(9) 0.021(10)
N1 0.044(7) 0.039(7) 0.043(7) 0.019(6) 0.010(5) 0.019(6)
C2 0.048(9) 0.058(10) 0.040(8) 0.026(7) 0.022(7) 0.027(8)
N2 0.038(7) 0.048(8) 0.051(8) 0.028(7) 0.011(6) 0.016(6)
C3 0.070(10) 0.057(10) 0.050(9) 0.029(8) 0.020(8) 0.030(9)
C4 0.043(9) 0.100(13) 0.049(10) 0.036(10) 0.014(8) 0.029(9)
C5 0.037(8) 0.086(12) 0.052(10) 0.022(9) 0.007(7) 0.019(8)
C6 0.048(8) 0.046(9) 0.043(8) 0.018(7) 0.006(7) 0.017(7)
N1' 0.037(6) 0.042(6) 0.046(7) 0.017(6) 0.011(5) 0.016(5)
C2' 0.032(7) 0.040(8) 0.048(9) 0.005(7) 0.014(7) 0.007(6)
N2' 0.035(6) 0.051(7) 0.046(7) 0.029(6) 0.024(5) 0.022(6)
C3' 0.044(8) 0.060(9) 0.038(8) 0.018(7) 0.014(7) 0.027(7)
C4' 0.050(9) 0.073(10) 0.053(10) 0.035(8) 0.012(7) 0.034(8)
C5' 0.069(10) 0.058(10) 0.054(10) 0.030(8) 0.004(8) 0.032(8)
C6' 0.050(8) 0.054(9) 0.036(8) 0.016(7) 0.025(7) 0.009(7)
N10 0.027(6) 0.055(8) 0.034(7) 0.032(6) 0.011(5) 0.013(5)
O11 0.129(11) 0.076(9) 0.115(12) 0.034(9) 0.029(9) 0.048(8)
N20 0.045(8) 0.066(10) 0.048(9) 0.020(8) 0.026(7) 0.007(7)
O21 0.067(13) 0.084(15) 0.065(13) 0.030(12) 0.019(10) 0.022(12)
O22 0.081(16) 0.108(18) 0.083(16) 0.020(14) 0.008(12) 0.055(15)
O23 0.050(11) 0.117(17) 0.078(14) 0.044(12) -0.006(9) 0.040(11)
O1W 0.109(9) 0.110(10) 0.159(12) 0.079(9) 0.060(9) 0.044(8)
O2W 0.090(9) 0.124(11) 0.176(14) 0.043(10) 0.028(9) 0.024(8)
O3W 0.154(12) 0.133(12) 0.211(16) 0.087(12) 0.102(12) 0.057(10)
O4W 0.242(18) 0.106(12) 0.185(16) 0.045(11) 0.126(14) 0.023(12)
O5W 0.106(15) 0.095(16) 0.137(19) 0.023(14) 0.062(14) 0.014(13)

loop_
_atom_site_label
_atom_site_type_symbol
_atom_site_fract_x
_atom_site_fract_y
_atom_site_fract_z
_atom_site_U_iso_or_equiv
_atom_site_thermal_displace_type
_atom_site_occupancy
_atom_site_calc_flag
_atom_site_refinement_flags
_atom_site_disorder_group
Pt1 Pt 0.11147(4) 0.36978(5) 0.25787(4) 0.0381(2) Uani 1 d . .
Pd1 Pd 0.27189(8) 0.52839(9) 0.24341(7) 0.0383(3) Uani 1 d . .
Pd2 Pd 0.18174(9) 0.69574(9) 0.39955(8) 0.0441(3) Uani 1 d . .
Pd3 Pd 0.27481(9) 0.26871(9) 0.09191(8) 0.0449(3) Uani 1 d . .
Br1 Br 0.43584(12) 0.70331(13) 0.24984(11) 0.0564(4) Uani 1 d . .
Br2 Br -0.06536(12) 0.18349(13) 0.27029(11) 0.0581(4) Uani 1 d . .
N11 N 0.1196(8) 0.2261(8) 0.1259(8) 0.045(3) Uani 1 d . .
H11A H 0.1151(8) 0.1555(8) 0.1376(8) 0.059 Uiso 1 calc R .
H11B H 0.0518(8) 0.2058(8) 0.0667(8) 0.059 Uiso 1 calc R .
N11' N 0.1071(8) 0.5192(9) 0.3900(8) 0.044(3) Uani 1 d . .
H11C H 0.0269(8) 0.5085(9) 0.3853(8) 0.057 Uiso 1 calc R .
H11D H 0.1501(8) 0.5165(9) 0.4519(8) 0.057 Uiso 1 calc R .
N21 N 0.2651(10) 0.8770(10) 0.4167(9) 0.063(3) Uani 1 d . .
H21A H 0.3120(10) 0.8716(10) 0.3748(9) 0.088(19) Uiso 1 calc R .
H21B H 0.2061(10) 0.9116(10) 0.3959(9) 0.088(19) Uiso 1 calc R .
N22 N 0.2389(10) 0.7898(10) 0.5674(8) 0.057(3) Uani 1 d . .
H22A H 0.1730(10) 0.7744(10) 0.5878(8) 0.088(19) Uiso 1 calc R .
H22B H 0.2973(10) 0.7607(10) 0.5983(8) 0.088(19) Uiso 1 calc R .
C21 C 0.3452(18) 0.9577(17) 0.5339(14) 0.109(6) Uani 1 d . .
H21C H 0.4266(18) 0.9442(17) 0.5471(14) 0.100(20) Uiso 1 calc R .
H21D H 0.3584(18) 1.0482(17) 0.5510(14) 0.100(20) Uiso 1 calc R .
C22 C 0.2916(19) 0.9288(17) 0.6037(15) 0.129(9) Uani 1 d . .
H22C H 0.2255(19) 0.9680(17) 0.6081(15) 0.100(20) Uiso 1 calc R .
H22D H 0.3554(19) 0.9672(17) 0.6768(15) 0.100(20) Uiso 1 calc R .
N31 N 0.1850(10) 0.1368(11) -0.0672(9) 0.068(3) Uani 1 d . .
H31A H 0.1775(10) 0.0564(11) -0.0736(9) 0.088(19) Uiso 1 calc R .
H31B H 0.1076(10) 0.1417(11) -0.0934(9) 0.088(19) Uiso 1 calc R .
N32 N 0.4270(10) 0.3015(13) 0.0444(10) 0.075(4) Uani 1 d . .
H32A H 0.4449(10) 0.3802(13) 0.0462(10) 0.088(19) Uiso 1 calc R .
H32B H 0.4952(10) 0.2979(13) 0.0902(10) 0.088(19) Uiso 1 calc R .
C31 C 0.2589(15) 0.1652(16) -0.1277(13) 0.091(5) Uani 1 d . .
H31C H 0.2324(15) 0.0906(16) -0.1983(13) 0.100(20) Uiso 1 calc R .
H31D H 0.2428(15) 0.2369(16) -0.1412(13) 0.100(20) Uiso 1 calc R .
C32 C 0.3916(15) 0.1975(16) -0.0713(12) 0.083(5) Uani 1 d . .
H32C H 0.4382(15) 0.2289(16) -0.1090(12) 0.100(20) Uiso 1 calc R .
H32D H 0.4116(15) 0.1216(16) -0.0694(12) 0.100(20) Uiso 1 calc R .
N1 N -0.0186(9) 0.4149(10) 0.1638(8) 0.042(3) Uani 1 d . .
C2 C 0.0135(12) 0.5296(13) 0.1641(10) 0.044(3) Uani 1 d . .
N2 N 0.1334(10) 0.6151(11) 0.2310(9) 0.044(3) Uani 1 d . .
C3 C -0.0705(12) 0.5624(13) 0.0929(10) 0.057(4) Uani 1 d . .
H3 H -0.0461(12) 0.6416(13) 0.0917(10) 0.038(11) Uiso 1 calc R .
C4 C -0.1880(13) 0.4757(16) 0.0261(11) 0.063(4) Uani 1 d . .
H4 H -0.2454(13) 0.4963(16) -0.0194(11) 0.038(11) Uiso 1 calc R .
C5 C -0.2203(12) 0.3560(15) 0.0272(11) 0.064(4) Uani 1 d . .
H5 H -0.2997(12) 0.2959(15) -0.0170(11) 0.038(11) Uiso 1 calc R .
C6 C -0.1333(11) 0.3285(12) 0.0945(10) 0.048(3) Uani 1 d . .
H6 H -0.1538(11) 0.2472(12) 0.0925(10) 0.038(11) Uiso 1 calc R .
N1' N 0.2619(8) 0.3408(9) 0.3496(8) 0.043(3) Uani 1 d . .
C2' C 0.3716(11) 0.3655(11) 0.3329(10) 0.046(3) Uani 1 d . .
N2' N 0.3742(9) 0.4070(10) 0.2514(8) 0.039(3) Uani 1 d . .
C3' C 0.4750(11) 0.3507(11) 0.3971(10) 0.047(3) Uani 1 d . .
H3' H 0.5499(11) 0.3633(11) 0.3847(10) 0.038(11) Uiso 1 calc R .
C4' C 0.4670(13) 0.3176(13) 0.4791(11) 0.056(4) Uani 1 d . .
H4' H 0.5381(13) 0.3118(13) 0.5240(11) 0.038(11) Uiso 1 calc R .
C5' C 0.3579(13) 0.2932(12) 0.4959(11) 0.061(4) Uani 1 d . .
H5' H 0.3526(13) 0.2688(12) 0.5505(11) 0.038(11) Uiso 1 calc R .
C6' C 0.2551(12) 0.3055(11) 0.4302(10) 0.047(3) Uani 1 d . .
H6' H 0.1794(12) 0.2894(11) 0.4407(10) 0.038(11) Uiso 1 calc R .
N10 N 0.1495(9) 0.9237(11) 0.1616(9) 0.035(3) Uani 1 d . .
O11 O 0.1257(13) 0.9501(11) 0.1000(12) 0.111(5) Uani 1 d . .
O12 O 0.0904(13) 0.8590(14) 0.1794(12) 0.126(5) Uiso 1 d . .
O13 O 0.2549(18) 0.9616(18) 0.2213(15) 0.187(7) Uiso 1 d . .
N20 N 0.7508(10) 0.4799(13) 0.3162(9) 0.054(3) Uani 1 d D .
O21 O 0.7541(19) 0.4123(16) 0.3610(16) 0.075(5) Uani 0.60 d PD 1
O22 O 0.8519(15) 0.5582(16) 0.3559(18) 0.099(7) Uani 0.60 d PD 1
O23 O 0.6583(16) 0.4835(21) 0.2571(14) 0.087(6) Uani 0.60 d PD 1
O22A O 0.7913(35) 0.5544(27) 0.2857(31) 0.114(12) Uiso 0.40 d PD 2
O23A O 0.6508(22) 0.3987(30) 0.2686(30) 0.131(15) Uiso 0.40 d PD 2
O21A O 0.8314(29) 0.4807(40) 0.3889(21) 0.094(12) Uiso 0.40 d PD 2
H2 H 0.1686(81) 0.6752(85) 0.2223(73) 0.008(29) Uiso 1 d . .
H2' H 0.4576(118) 0.4436(125) 0.2683(106) 0.081(49) Uiso 1 d . .
O1W O 0.0649(11) 0.0051(11) 0.3953(11) 0.116(4) Uani 1 d . .
O2W O 0.5992(11) 0.1571(13) 0.1396(12) 0.144(5) Uani 1 d . .
O3W O 0.3561(14) -0.0163(14) 0.0444(14) 0.153(5) Uani 1 d . .
O4W O 0.8902(17) 0.8169(13) 0.3969(14) 0.179(7) Uani 1 d . .
O5W O 0.5856(18) 0.5532(19) 0.1016(18) 0.121(7) Uani 0.60 d P .

loop_
_atom_type_symbol
_atom_type_description
_atom_type_scat_dispersion_real
_atom_type_scat_dispersion_imag
_atom_type_scat_source
C C 0.0033 0.0016 'International Tables Vol C Tables 4.2.6.8 and 6.1.1.4'
H H 0.0000 0.0000 'International Tables Vol C Tables 4.2.6.8 and 6.1.1.4'
N N 0.0061 0.0033 'International Tables Vol C Tables 4.2.6.8 and 6.1.1.4'
O O 0.0106 0.0060 'International Tables Vol C Tables 4.2.6.8 and 6.1.1.4'
Pd Pd -0.9988 1.0072 'International Tables Vol C Tables 4.2.6.8 and 6.1.1.4'
Pt Pt -1.7033 8.3905 'International Tables Vol C Tables 4.2.6.8 and 6.1.1.4'
Br Br -0.2901 2.4595 'International Tables Vol C Tables 4.2.6.8 and 6.1.1.4'

loop_
_geom_angle_atom_site_label_1
_geom_angle_atom_site_label_2
_geom_angle_atom_site_label_3
_geom_angle
_geom_angle_site_symmetry_1
_geom_angle_site_symmetry_3
_geom_angle_publ_flag
N1 Pt1 N11 93.2(4) . . ?
N1 Pt1 N1' 171.8(4) . . ?
N11 Pt1 N1' 86.0(4) . . ?
N1 Pt1 N11' 86.4(4) . . ?
N11 Pt1 N11' 178.0(4) . . ?
N1' Pt1 N11' 94.2(4) . . ?
N1 Pt1 Pd1 86.4(3) . . ?
N11 Pt1 Pd1 89.3(3) . . ?
N1' Pt1 Pd1 85.5(3) . . ?
N11' Pt1 Pd1 88.8(3) . . ?
N1 Pt1 Br2 94.8(3) . . ?
N11 Pt1 Br2 88.7(3) . . ?
N1' Pt1 Br2 93.4(3) . . ?
N11' Pt1 Br2 93.3(3) . . ?
Pd1 Pt1 Br2 177.75(4) . . ?
N2' Pd1 N2 166.0(5) . . ?
N2' Pd1 Br1 98.2(3) . . ?
N2 Pd1 Br1 95.7(3) . . ?
N2' Pd1 Pt1 83.7(3) . . ?
N2 Pd1 Pt1 82.5(3) . . ?
Br1 Pd1 Pt1 173.74(6) . . ?
N2' Pd1 Pd2 133.3(3) . . ?
N2 Pd1 Pd2 45.0(3) . . ?
Br1 Pd1 Pd2 97.19(6) . . ?
Pt1 Pd1 Pd2 77.31(4) . . ?
N2' Pd1 Pd3 42.8(3) . . ?
N2 Pd1 Pd3 130.1(3) . . ?
Br1 Pd1 Pd3 109.50(6) . . ?
Pt1 Pd1 Pd3 75.96(4) . . ?
Pd2 Pd1 Pd3 153.27(5) . . ?
N11' Pd2 N22 94.0(4) . . ?
N11' Pd2 N21 177.0(4) . . ?
N22 Pd2 N21 83.6(4) . . ?
N11' Pd2 N2 90.8(4) . . ?
N22 Pd2 N2 175.1(5) . . ?
N21 Pd2 N2 91.6(5) . . ?
N11' Pd2 Pd1 77.7(3) . . ?
N22 Pd2 Pd1 135.6(3) . . ?
N21 Pd2 Pd1 102.7(3) . . ?
N2 Pd2 Pd1 44.7(3) . . ?
N11 Pd3 N31 91.7(4) . . ?
N11 Pd3 N2' 91.4(4) . . ?
N31 Pd3 N2' 176.8(4) . . ?
N11 Pd3 N32 175.5(4) . . ?
N31 Pd3 N32 83.8(5) . . ?
N2' Pd3 N32 93.0(4) . . ?
N11 Pd3 Pd1 76.1(3) . . ?
N31 Pd3 Pd1 138.2(3) . . ?
N2' Pd3 Pd1 42.2(2) . . ?
N32 Pd3 Pd1 107.4(4) . . ?
Pd3 N11 Pt1 115.0(4) . . ?
Pd2 N11' Pt1 112.9(4) . . ?
C21 N21 Pd2 107.1(10) . . ?
C22 N22 Pd2 108.7(10) . . ?
C22 C21 N21 112.2(16) . . ?
C21 C22 N22 113.4(14) . . ?
C31 N31 Pd3 107.5(9) . . ?
C32 N32 Pd3 107.6(9) . . ?
C32 C31 N31 113.0(14) . . ?
C31 C32 N32 107.9(12) . . ?
C2 N1 C6 119.1(11) . . ?
C2 N1 Pt1 118.6(8) . . ?
C6 N1 Pt1 122.1(8) . . ?
N1 C2 N2 118.9(11) . . ?
N1 C2 C3 121.1(12) . . ?
N2 C2 C3 119.9(12) . . ?
C2 N2 Pd1 114.3(8) . . ?
C2 N2 Pd2 118.8(8) . . ?
Pd1 N2 Pd2 90.3(4) . . ?
C4 C3 C2 119.0(14) . . ?
C3 C4 C5 119.1(13) . . ?
C6 C5 C4 118.9(13) . . ?
N1 C6 C5 122.7(13) . . ?
C2' N1' C6' 120.5(10) . . ?
C2' N1' Pt1 118.2(8) . . ?
C6' N1' Pt1 121.2(8) . . ?
N1' C2' C3' 118.7(12) . . ?
N1' C2' N2' 117.9(11) . . ?
C3' C2' N2' 123.4(11) . . ?
C2' N2' Pd1 113.7(7) . . ?
C2' N2' Pd3 115.5(8) . . ?
Pd1 N2' Pd3 94.9(4) . . ?
C4' C3' C2' 119.9(12) . . ?
C5' C4' C3' 121.4(12) . . ?
C4' C5' C6' 118.2(13) . . ?
N1' C6' C5' 121.3(12) . . ?
O11 N10 O12 128.6(16) . . ?
O11 N10 O13 119.5(16) . . ?
O12 N10 O13 111.9(15) . . ?
O21 N20 O22 107.4(16) . . ?
O21A N20 O23A 123.0(35) . . ?
O21A N20 O22A 110.8(32) . . ?
O23A N20 O22A 124.8(28) . . ?
O21 N20 O23 125.9(19) . . ?
O22 N20 O23 125.5(19) . . ?

loop_
_geom_bond_atom_site_label_1
_geom_bond_atom_site_label_2
_geom_bond_distance
_geom_bond_site_symmetry_2
_geom_bond_publ_flag
Pt1 N1 2.023(9) . ?
Pt1 N11 2.035(9) . ?
Pt1 N1' 2.050(9) . ?
Pt1 N11' 2.051(9) . ?
Pt1 Pd1 2.4924(13) . ?
Pt1 Br2 2.808(2) . ?
Pd1 N2' 2.035(9) . ?
Pd1 N2 2.063(9) . ?
Pd1 Br1 2.490(2) . ?
Pd1 Pd2 2.932(2) . ?
Pd1 Pd3 3.016(2) . ?
Pd2 N11' 2.036(9) . ?
Pd2 N22 2.053(10) . ?
Pd2 N21 2.065(10) . ?
Pd2 N2 2.072(11) . ?
Pd3 N11 2.014(9) . ?
Pd3 N31 2.024(10) . ?
Pd3 N2' 2.058(10) . ?
Pd3 N32 2.078(10) . ?
N21 C21 1.48(2) . ?
N22 C22 1.47(2) . ?
C21 C22 1.41(2) . ?
N31 C31 1.44(2) . ?
N32 C32 1.52(2) . ?
C31 C32 1.44(2) . ?
N1 C2 1.329(14) . ?
N1 C6 1.353(14) . ?
C2 N2 1.39(2) . ?
C2 C3 1.42(2) . ?
C3 C4 1.37(2) . ?
C4 C5 1.39(2) . ?
C5 C6 1.37(2) . ?
N1' C2' 1.358(14) . ?
N1' C6' 1.365(14) . ?
C2' C3' 1.384(15) . ?
C2' N2' 1.42(2) . ?
C3' C4' 1.37(2) . ?
C4' C5' 1.35(2) . ?
C5' C6' 1.37(2) . ?
N10 O11 1.018(13) . ?
N10 O12 1.08(2) . ?
N10 O13 1.18(2) . ?
N20 O21 1.187(8) . ?
N20 O22 1.187(8) . ?
N20 O21A 1.187(8) . ?
N20 O23A 1.188(8) . ?
N20 O22A 1.189(8) . ?
N20 O23 1.193(7) . ?

loop_
_geom_torsion_atom_site_label_1
_geom_torsion_atom_site_label_2
_geom_torsion_atom_site_label_3
_geom_torsion_atom_site_label_4
_geom_torsion
_geom_torsion_site_symmetry_1
_geom_torsion_site_symmetry_2
_geom_torsion_site_symmetry_3
_geom_torsion_site_symmetry_4
_geom_torsion_publ_flag
N1 Pt1 Pd1 N2' -147.9(4) . . . . ?
N11 Pt1 Pd1 N2' -54.6(4) . . . . ?
N1' Pt1 Pd1 N2' 31.3(4) . . . . ?
N11' Pt1 Pd1 N2' 125.6(4) . . . . ?
Br2 Pt1 Pd1 N2' -27.6(11) . . . . ?
N1 Pt1 Pd1 N2 29.6(4) . . . . ?
N11 Pt1 Pd1 N2 122.9(4) . . . . ?
N1' Pt1 Pd1 N2 -151.2(4) . . . . ?
N11' Pt1 Pd1 N2 -56.9(4) . . . . ?
Br2 Pt1 Pd1 N2 149.9(11) . . . . ?
N1 Pt1 Pd1 Br1 103.8(5) . . . . ?
N11 Pt1 Pd1 Br1 -162.9(5) . . . . ?
N1' Pt1 Pd1 Br1 -76.9(5) . . . . ?
N11' Pt1 Pd1 Br1 17.4(5) . . . . ?
Br2 Pt1 Pd1 Br1 -135.9(10) . . . . ?
N1 Pt1 Pd1 Pd2 75.0(3) . . . . ?
N11 Pt1 Pd1 Pd2 168.3(3) . . . . ?
N1' Pt1 Pd1 Pd2 -105.7(3) . . . . ?
N11' Pt1 Pd1 Pd2 -11.4(2) . . . . ?
Br2 Pt1 Pd1 Pd2 -164.7(10) . . . . ?
N1 Pt1 Pd1 Pd3 -105.0(3) . . . . ?
N11 Pt1 Pd1 Pd3 -11.8(3) . . . . ?
N1' Pt1 Pd1 Pd3 74.2(3) . . . . ?
N11' Pt1 Pd1 Pd3 168.5(2) . . . . ?
Br2 Pt1 Pd1 Pd3 15.3(10) . . . . ?
N2' Pd1 Pd2 N11' -56.7(5) . . . . ?
N2 Pd1 Pd2 N11' 103.9(5) . . . . ?
Br1 Pd1 Pd2 N11' -165.2(3) . . . . ?
Pt1 Pd1 Pd2 N11' 11.8(3) . . . . ?
Pd3 Pd1 Pd2 N11' 11.7(3) . . . . ?
N2' Pd1 Pd2 N22 26.4(6) . . . . ?
N2 Pd1 Pd2 N22 -173.0(6) . . . . ?
Br1 Pd1 Pd2 N22 -82.1(4) . . . . ?
Pt1 Pd1 Pd2 N22 94.9(4) . . . . ?
Pd3 Pd1 Pd2 N22 94.8(5) . . . . ?
N2' Pd1 Pd2 N21 120.3(5) . . . . ?
N2 Pd1 Pd2 N21 -79.2(6) . . . . ?
Br1 Pd1 Pd2 N21 11.8(3) . . . . ?
Pt1 Pd1 Pd2 N21 -171.3(3) . . . . ?
Pd3 Pd1 Pd2 N21 -171.4(3) . . . . ?
N2' Pd1 Pd2 N2 -160.6(6) . . . . ?
N2 Pd1 Pd2 N2 0.000(4) . . . . ?
Br1 Pd1 Pd2 N2 90.9(5) . . . . ?
Pt1 Pd1 Pd2 N2 -92.1(5) . . . . ?
Pd3 Pd1 Pd2 N2 -92.2(5) . . . . ?
N2' Pd1 Pd3 N11 108.2(5) . . . . ?
N2 Pd1 Pd3 N11 -55.0(5) . . . . ?
Br1 Pd1 Pd3 N11 -170.9(3) . . . . ?
Pt1 Pd1 Pd3 N11 12.3(3) . . . . ?
Pd2 Pd1 Pd3 N11 12.4(3) . . . . ?
N2' Pd1 Pd3 N31 -175.2(6) . . . . ?
N2 Pd1 Pd3 N31 21.6(7) . . . . ?
Br1 Pd1 Pd3 N31 -94.3(5) . . . . ?
Pt1 Pd1 Pd3 N31 88.9(5) . . . . ?
Pd2 Pd1 Pd3 N31 89.0(5) . . . . ?
N2' Pd1 Pd3 N2' 0.000(3) . . . . ?
N2 Pd1 Pd3 N2' -163.2(6) . . . . ?
Br1 Pd1 Pd3 N2' 80.9(4) . . . . ?
Pt1 Pd1 Pd3 N2' -95.9(4) . . . . ?
Pd2 Pd1 Pd3 N2' -95.8(4) . . . . ?
N2' Pd1 Pd3 N32 -74.7(5) . . . . ?
N2 Pd1 Pd3 N32 122.1(5) . . . . ?
Br1 Pd1 Pd3 N32 6.2(3) . . . . ?
Pt1 Pd1 Pd3 N32 -170.6(3) . . . . ?
Pd2 Pd1 Pd3 N32 -170.5(3) . . . . ?
N31 Pd3 N11 Pt1 -155.8(5) . . . . ?
N2' Pd3 N11 Pt1 23.5(5) . . . . ?
N32 Pd3 N11 Pt1 -157.9(51) . . . . ?
Pd1 Pd3 N11 Pt1 -16.2(4) . . . . ?
N1 Pt1 N11 Pd3 105.4(5) . . . . ?
N1' Pt1 N11 Pd3 -66.4(5) . . . . ?
N11' Pt1 N11 Pd3 27.1(106) . . . . ?
Pd1 Pt1 N11 Pd3 19.1(4) . . . . ?
Br2 Pt1 N11 Pd3 -159.9(4) . . . . ?
N22 Pd2 N11' Pt1 -151.1(5) . . . . ?
N21 Pd2 N11' Pt1 -112.6(72) . . . . ?
N2 Pd2 N11' Pt1 27.8(4) . . . . ?
Pd1 Pd2 N11' Pt1 -15.3(3) . . . . ?
N1 Pt1 N11' Pd2 -68.8(5) . . . . ?
N11 Pt1 N11' Pd2 9.6(105) . . . . ?
N1' Pt1 N11' Pd2 103.0(5) . . . . ?
Pd1 Pt1 N11' Pd2 17.6(4) . . . . ?
Br2 Pt1 N11' Pd2 -163.4(4) . . . . ?
N11' Pd2 N21 C21 -23.4(77) . . . . ?
N22 Pd2 N21 C21 15.3(10) . . . . ?
N2 Pd2 N21 C21 -163.8(10) . . . . ?
Pd1 Pd2 N21 C21 -120.0(10) . . . . ?
N11' Pd2 N22 C22 -175.7(10) . . . . ?
N21 Pd2 N22 C22 6.2(10) . . . . ?
N2 Pd2 N22 C22 16.6(49) . . . . ?
Pd1 Pd2 N22 C22 107.8(10) . . . . ?
Pd2 N21 C21 C22 -36.1(19) . . . . ?
N21 C21 C22 N22 44.3(25) . . . . ?
Pd2 N22 C22 C21 -28.8(21) . . . . ?
N11 Pd3 N31 C31 163.6(10) . . . . ?
N2' Pd3 N31 C31 -3.8(77) . . . . ?
N32 Pd3 N31 C31 -16.5(10) . . . . ?
Pd1 Pd3 N31 C31 92.8(10) . . . . ?
N11 Pd3 N32 C32 -6.8(58) . . . . ?
N31 Pd3 N32 C32 -8.9(9) . . . . ?
N2' Pd3 N32 C32 171.8(9) . . . . ?
Pd1 Pd3 N32 C32 -147.7(8) . . . . ?
Pd3 N31 C31 C32 42.2(16) . . . . ?
N31 C31 C32 N32 -50.8(18) . . . . ?
Pd3 N32 C32 C31 32.9(15) . . . . ?
N11 Pt1 N1 C2 -113.8(9) . . . . ?
N1' Pt1 N1 C2 -30.1(31) . . . . ?
N11' Pt1 N1 C2 64.2(9) . . . . ?
Pd1 Pt1 N1 C2 -24.7(8) . . . . ?
Br2 Pt1 N1 C2 157.2(8) . . . . ?
N11 Pt1 N1 C6 60.9(9) . . . . ?
N1' Pt1 N1 C6 144.7(24) . . . . ?
N11' Pt1 N1 C6 -121.0(10) . . . . ?
Pd1 Pt1 N1 C6 150.0(9) . . . . ?
Br2 Pt1 N1 C6 -28.0(9) . . . . ?
C6 N1 C2 N2 -176.6(11) . . . . ?
Pt1 N1 C2 N2 -1.7(15) . . . . ?
C6 N1 C2 C3 -0.1(17) . . . . ?
Pt1 N1 C2 C3 174.8(9) . . . . ?
N1 C2 N2 Pd1 36.7(14) . . . . ?
C3 C2 N2 Pd1 -139.9(9) . . . . ?
N1 C2 N2 Pd2 -68.1(13) . . . . ?
C3 C2 N2 Pd2 115.3(11) . . . . ?
N2' Pd1 N2 C2 -32.2(22) . . . . ?
Br1 Pd1 N2 C2 143.5(8) . . . . ?
Pt1 Pd1 N2 C2 -42.5(8) . . . . ?
Pd2 Pd1 N2 C2 -122.0(10) . . . . ?
Pd3 Pd1 N2 C2 22.0(11) . . . . ?
N2' Pd1 N2 Pd2 89.8(17) . . . . ?
Br1 Pd1 N2 Pd2 -94.4(3) . . . . ?
Pt1 Pd1 N2 Pd2 79.5(3) . . . . ?
Pd2 Pd1 N2 Pd2 0.000(4) . . . . ?
Pd3 Pd1 N2 Pd2 144.0(2) . . . . ?
N11' Pd2 N2 C2 46.7(9) . . . . ?
N22 Pd2 N2 C2 -145.6(42) . . . . ?
N21 Pd2 N2 C2 -135.3(9) . . . . ?
Pd1 Pd2 N2 C2 118.2(10) . . . . ?
N11' Pd2 N2 Pd1 -71.6(4) . . . . ?
N22 Pd2 N2 Pd1 96.2(44) . . . . ?
N21 Pd2 N2 Pd1 106.5(4) . . . . ?
Pd1 Pd2 N2 Pd1 0.000(3) . . . . ?
N1 C2 C3 C4 2.5(18) . . . . ?
N2 C2 C3 C4 178.9(12) . . . . ?
C2 C3 C4 C5 -2.1(20) . . . . ?
C3 C4 C5 C6 -0.5(20) . . . . ?
C2 N1 C6 C5 -2.6(18) . . . . ?
Pt1 N1 C6 C5 -177.3(9) . . . . ?
C4 C5 C6 N1 2.9(20) . . . . ?
N1 Pt1 N1' C2' -20.3(31) . . . . ?
N11 Pt1 N1' C2' 64.0(8) . . . . ?
N11' Pt1 N1' C2' -114.0(8) . . . . ?
Pd1 Pt1 N1' C2' -25.6(8) . . . . ?
Br2 Pt1 N1' C2' 152.4(8) . . . . ?
N1 Pt1 N1' C6' 155.7(24) . . . . ?
N11 Pt1 N1' C6' -120.1(9) . . . . ?
N11' Pt1 N1' C6' 61.9(9) . . . . ?
Pd1 Pt1 N1' C6' 150.3(9) . . . . ?
Br2 Pt1 N1' C6' -31.6(9) . . . . ?
C6' N1' C2' C3' 1.7(17) . . . . ?
Pt1 N1' C2' C3' 177.7(8) . . . . ?
C6' N1' C2' N2' -177.4(10) . . . . ?
Pt1 N1' C2' N2' -1.4(14) . . . . ?
N1' C2' N2' Pd1 37.7(13) . . . . ?
C3' C2' N2' Pd1 -141.4(10) . . . . ?
N1' C2' N2' Pd3 -70.6(12) . . . . ?
C3' C2' N2' Pd3 110.3(11) . . . . ?
N2 Pd1 N2' C2' -54.9(20) . . . . ?
Br1 Pd1 N2' C2' 129.4(8) . . . . ?
Pt1 Pd1 N2' C2' -44.6(8) . . . . ?
Pd2 Pd1 N2' C2' 21.4(10) . . . . ?
Pd3 Pd1 N2' C2' -120.7(10) . . . . ?
N2 Pd1 N2' Pd3 65.8(17) . . . . ?
Br1 Pd1 N2' Pd3 -109.9(3) . . . . ?
Pt1 Pd1 N2' Pd3 76.1(3) . . . . ?
Pd2 Pd1 N2' Pd3 142.1(2) . . . . ?
Pd3 Pd1 N2' Pd3 0.0 . . . . ?
N11 Pd3 N2' C2' 52.0(8) . . . . ?
N31 Pd3 N2' C2' -140.6(70) . . . . ?
N32 Pd3 N2' C2' -127.9(8) . . . . ?
Pd1 Pd3 N2' C2' 119.3(9) . . . . ?
N11 Pd3 N2' Pd1 -67.3(4) . . . . ?
N31 Pd3 N2' Pd1 100.1(71) . . . . ?
N32 Pd3 N2' Pd1 112.8(5) . . . . ?
Pd1 Pd3 N2' Pd1 0.000(2) . . . . ?
N1' C2' C3' C4' -3.0(18) . . . . ?
N2' C2' C3' C4' 176.0(12) . . . . ?
C2' C3' C4' C5' 2.9(20) . . . . ?
C3' C4' C5' C6' -1.5(20) . . . . ?
C2' N1' C6' C5' -0.4(17) . . . . ?
Pt1 N1' C6' C5' -176.2(9) . . . . ?
C4' C5' C6' N1' 0.2(19) . . . . ?
